data_4316919
loop_
_publ_author_name
'Camino Bartolom\'e'
'Domingo Garc\'ia-Cuadrado'
'Zoraida Ramiro'
'Pablo Espinet'

_publ_contact_author
;
 Camino Bartolome
 IU CINQUIMA/Quimica Inorganica
 Facultad de Ciencias
 Universidad de Valladolid
 E47071
 Valladolid
 Spain
;
_publ_contact_author_email caminob@qi.uva.es
_publ_contact_author_fax '+34 983 186350'
_publ_contact_author_phone '+34 983 186342'
_publ_section_title
;
 Synthesis and Catalytic Activity of Gold Chiral Nitrogen Acyclic Carbenes
 and Gold Hydrogen Bonded Heterocyclic Carbenes in Cyclopropanation of
 Vinyl Arenes and in Intramolecular Hydroalkoxylation of Allenes
;
_journal_name_full 'Inorganic Chemistry'
_journal_page_first 9758
_journal_page_last 9764
_journal_paper_doi 10.1021/ic101059c
_journal_volume 49
_journal_year 2010
_chemical_formula_sum 'C26 H26 Au2 Cl2 N4'
_chemical_formula_weight 859.34
_chemical_name_systematic
; 
 ? 
;
_space_group_IT_number 19
_symmetry_cell_setting orthorhombic
_symmetry_space_group_name_Hall 'P 2ac 2ab'
_symmetry_space_group_name_H-M 'P 21 21 21'
_atom_sites_solution_hydrogens geom
_atom_sites_solution_primary direct
_atom_sites_solution_secondary difmap
_audit_creation_method SHELXL-97
_cell_angle_alpha 90.00
_cell_angle_beta 90.00
_cell_angle_gamma 90.00
_cell_formula_units_Z 4
_cell_length_a 7.372(5)
_cell_length_b 16.075(12)
_cell_length_c 23.682(18)
_cell_measurement_reflns_used 766
_cell_measurement_temperature 298(2)
_cell_measurement_theta_max 18.85
_cell_measurement_theta_min 2.14
_cell_volume 2806(4)
_computing_cell_refinement 'Bruker SMART'
_computing_data_collection 'Bruker SMART'
_computing_data_reduction 'Bruker SAINT'
_computing_molecular_graphics 'Bruker SHELXTL'
_computing_publication_material 'Bruker SHELXTL'
_computing_structure_refinement 'SHELXL-97 (Sheldrick, 1997)'
_computing_structure_solution 'SHELXS-97 (Sheldrick, 1990)'
_diffrn_ambient_temperature 298(2)
_diffrn_measured_fraction_theta_full 0.989
_diffrn_measured_fraction_theta_max 0.989
_diffrn_measurement_device_type 'CCD area detector'
_diffrn_measurement_method 'phi and omega scans'
_diffrn_radiation_monochromator graphite
_diffrn_radiation_source 'fine-focus sealed tube'
_diffrn_radiation_type MoK\a
_diffrn_radiation_wavelength 0.71073
_diffrn_reflns_av_R_equivalents 0.1343
_diffrn_reflns_av_sigmaI/netI 0.1359
_diffrn_reflns_limit_h_max 9
_diffrn_reflns_limit_h_min -9
_diffrn_reflns_limit_k_max 19
_diffrn_reflns_limit_k_min -20
_diffrn_reflns_limit_l_max 29
_diffrn_reflns_limit_l_min -29
_diffrn_reflns_number 24822
_diffrn_reflns_theta_full 26.60
_diffrn_reflns_theta_max 26.60
_diffrn_reflns_theta_min 1.53
_exptl_absorpt_coefficient_mu 10.654
_exptl_absorpt_correction_T_max 1.000000
_exptl_absorpt_correction_T_min 0.612541
_exptl_absorpt_correction_type multi-scan
_exptl_absorpt_process_details
; 
 G.M. Sheldrick. 
 SADABS: A program for absorption correction with the Siemens SMART system; 
 University of G\"ottingen, Germany, 1996. 
;
_exptl_crystal_colour COLORLESS
_exptl_crystal_density_diffrn 2.034
_exptl_crystal_density_method 'not measured'
_exptl_crystal_description PRISM
_exptl_crystal_F_000 1608
_exptl_crystal_size_max 0.20
_exptl_crystal_size_mid 0.04
_exptl_crystal_size_min 0.04
_refine_diff_density_max 1.045
_refine_diff_density_min -1.755
_refine_diff_density_rms 0.200
_refine_ls_abs_structure_details 'Flack H D (1983), Acta Cryst. A39, 876-881'
_refine_ls_abs_structure_Flack -0.03(3)
_refine_ls_extinction_method none
_refine_ls_goodness_of_fit_ref 1.013
_refine_ls_hydrogen_treatment constr
_refine_ls_matrix_type full
_refine_ls_number_parameters 311
_refine_ls_number_reflns 5813
_refine_ls_number_restraints 0
_refine_ls_restrained_S_all 1.013
_refine_ls_R_factor_all 0.1916
_refine_ls_R_factor_gt 0.0495
_refine_ls_shift/su_max 0.001
_refine_ls_shift/su_mean 0.000
_refine_ls_structure_factor_coef Fsqd
_refine_ls_weighting_details 'calc w=1/[\s^2^(Fo^2^)+(0.0501P)^2^+13.1794P] where P=(Fo^2^+2Fc^2^)/3'
_refine_ls_weighting_scheme calc
_refine_ls_wR_factor_gt 0.1060
_refine_ls_wR_factor_ref 0.1659
_reflns_number_gt 2381
_reflns_number_total 5813
_reflns_threshold_expression >2sigma(I)
_cod_data_source_file ic101059c_si_001_2.cif
_cod_data_source_block 9
_cod_depositor_comments
;
The following automatic conversions were performed:

'_symmetry_cell_setting' value 'Orthorhombic' changed to
'orthorhombic' according to the built-in table from CIF Core
dictionary named 'cif_core.dic' version 2.4.1 from
2010-06-29.

'_exptl_absorpt_correction_type' value 'MULTI-SCAN'
changed to 'multi-scan' according to the built-in table from CIF Core
dictionary named 'cif_core.dic' version 2.4.1 from 2010-06-29.

Automatic conversion script
Id: cif_fix_values 1646 2011-03-28 12:23:43Z adriana 
;
_cod_original_cell_volume 2807(4)
_cod_database_code 4316919

loop_
_symmetry_equiv_pos_as_xyz
'x, y, z'
'-x+1/2, -y, z+1/2'
'-x, y+1/2, -z+1/2'
'x+1/2, -y+1/2, -z'

loop_
_atom_site_label
_atom_site_type_symbol
_atom_site_fract_x
_atom_site_fract_y
_atom_site_fract_z
_atom_site_U_iso_or_equiv
_atom_site_adp_type
_atom_site_occupancy
_atom_site_symmetry_multiplicity
_atom_site_calc_flag
_atom_site_refinement_flags
_atom_site_disorder_assembly
_atom_site_disorder_group
Au1 Au 0.99986(14) 0.94778(5) 0.80803(5) 0.0602(3) Uani 1 1 d . . .
Cl1 Cl 1.0262(14) 1.0730(4) 0.8514(3) 0.102(3) Uani 1 1 d . . .
C1 C 0.978(4) 0.8352(14) 0.7743(11) 0.059(7) Uani 1 1 d . . .
N1 N 0.983(3) 0.7690(11) 0.8050(10) 0.067(5) Uani 1 1 d . . .
N2 N 0.9520(19) 0.8255(11) 0.7163(8) 0.050(5) Uani 1 1 d . . .
H2 H 0.9382 0.7755 0.7041 0.060 Uiso 1 1 calc R . .
C2 C 0.971(4) 0.6820(14) 0.7787(10) 0.074(8) Uani 1 1 d . . .
H2A H 0.9936 0.6856 0.7389 0.110 Uiso 1 1 calc R . .
H2B H 0.8526 0.6594 0.7851 0.110 Uiso 1 1 calc R . .
H2C H 1.0606 0.6464 0.7958 0.110 Uiso 1 1 calc R . .
C3 C 1.000(5) 0.7684(16) 0.8636(14) 0.111(10) Uani 1 1 d . . .
H3A H 0.9816 0.8236 0.8779 0.167 Uiso 1 1 calc R . .
H3B H 1.1188 0.7493 0.8738 0.167 Uiso 1 1 calc R . .
H3C H 0.9104 0.7318 0.8794 0.167 Uiso 1 1 calc R . .
C11 C 0.947(2) 0.8882(13) 0.6766(10) 0.040(6) Uani 1 1 d . . .
C12 C 0.813(2) 0.8914(15) 0.6357(10) 0.047(6) Uani 1 1 d . . .
C13 C 0.821(4) 0.9547(14) 0.5948(11) 0.056(7) Uani 1 1 d . . .
C14 C 0.680(4) 0.9604(16) 0.5539(10) 0.065(7) Uani 1 1 d . . .
H14 H 0.5831 0.9237 0.5555 0.077 Uiso 1 1 calc R . .
C15 C 0.687(6) 1.018(2) 0.5133(16) 0.132(17) Uani 1 1 d . . .
H15 H 0.5991 1.0160 0.4851 0.158 Uiso 1 1 calc R . .
C16 C 0.810(7) 1.078(3) 0.5108(14) 0.122(16) Uani 1 1 d . . .
H16 H 0.8012 1.1215 0.4854 0.146 Uiso 1 1 calc R . .
C17 C 0.946(5) 1.0710(17) 0.5463(12) 0.090(13) Uani 1 1 d . . .
H17 H 1.0405 1.1085 0.5409 0.108 Uiso 1 1 calc R . .
C18 C 0.969(5) 1.0130(13) 0.5934(11) 0.074(9) Uani 1 1 d . . .
C19 C 1.105(4) 1.006(2) 0.6362(17) 0.096(12) Uani 1 1 d . . .
H19 H 1.2017 1.0425 0.6370 0.115 Uiso 1 1 calc R . .
C20 C 1.092(3) 0.9458(16) 0.6752(11) 0.059(8) Uani 1 1 d . . .
H20 H 1.1817 0.9419 0.7026 0.071 Uiso 1 1 calc R . .
Au2 Au 0.48823(13) 0.76823(5) 0.80677(4) 0.0585(3) Uani 1 1 d . . .
Cl2 Cl 0.4717(15) 0.6417(4) 0.8476(3) 0.096(3) Uani 1 1 d . . .
C4 C 0.505(4) 0.8825(12) 0.7720(9) 0.050(5) Uani 1 1 d . . .
N3 N 0.534(2) 0.8943(9) 0.7170(8) 0.041(5) Uani 1 1 d . . .
H3 H 0.5553 0.9444 0.7060 0.050 Uiso 1 1 calc R . .
N4 N 0.496(3) 0.9506(11) 0.8060(9) 0.071(5) Uani 1 1 d . . .
C5 C 0.484(5) 0.9452(13) 0.8672(10) 0.075(8) Uani 1 1 d . . .
H5A H 0.3646 0.9608 0.8792 0.113 Uiso 1 1 calc R . .
H5B H 0.5715 0.9821 0.8839 0.113 Uiso 1 1 calc R . .
H5C H 0.5090 0.8892 0.8789 0.113 Uiso 1 1 calc R . .
C6 C 0.498(5) 1.0347(14) 0.7819(10) 0.079(7) Uani 1 1 d . . .
H6A H 0.4183 1.0368 0.7498 0.119 Uiso 1 1 calc R . .
H6B H 0.6189 1.0486 0.7703 0.119 Uiso 1 1 calc R . .
H6C H 0.4573 1.0739 0.8098 0.119 Uiso 1 1 calc R . .
C21 C 0.534(3) 0.8280(15) 0.6732(10) 0.055(7) Uani 1 1 d . . .
C22 C 0.673(3) 0.8269(14) 0.6378(11) 0.057(7) Uani 1 1 d . . .
C23 C 0.667(3) 0.7622(14) 0.5963(10) 0.053(6) Uani 1 1 d . . .
C24 C 0.811(4) 0.7503(17) 0.5575(12) 0.075(8) Uani 1 1 d . . .
H24 H 0.9069 0.7880 0.5569 0.090 Uiso 1 1 calc R . .
C25 C 0.813(5) 0.6871(18) 0.5225(15) 0.095(10) Uani 1 1 d . . .
H25 H 0.9138 0.6785 0.4998 0.114 Uiso 1 1 calc R . .
C26 C 0.671(5) 0.6341(19) 0.5184(15) 0.091(11) Uani 1 1 d . . .
H26 H 0.6710 0.5932 0.4907 0.110 Uiso 1 1 calc R . .
C27 C 0.528(7) 0.6403(15) 0.5549(14) 0.100(12) Uani 1 1 d . . .
H27 H 0.4383 0.5999 0.5525 0.120 Uiso 1 1 calc R . .
C28 C 0.507(5) 0.7036(14) 0.5962(10) 0.067(8) Uani 1 1 d . . .
C29 C 0.382(4) 0.7151(16) 0.6324(13) 0.068(9) Uani 1 1 d . . .
H29 H 0.2818 0.6798 0.6305 0.081 Uiso 1 1 calc R . .
C30 C 0.380(3) 0.7766(19) 0.6755(13) 0.075(10) Uani 1 1 d . . .
H30 H 0.2873 0.7823 0.7020 0.090 Uiso 1 1 calc R . .

loop_
_atom_site_aniso_label
_atom_site_aniso_U_11
_atom_site_aniso_U_22
_atom_site_aniso_U_33
_atom_site_aniso_U_23
_atom_site_aniso_U_13
_atom_site_aniso_U_12
Au1 0.0435(4) 0.0631(5) 0.0739(6) -0.0056(5) -0.0054(11) 0.0080(6)
Cl1 0.094(6) 0.087(5) 0.126(6) -0.048(4) -0.023(6) 0.020(6)
C1 0.029(13) 0.073(15) 0.075(17) 0.038(13) -0.006(14) -0.001(14)
N1 0.067(12) 0.058(12) 0.076(14) 0.006(12) -0.01(2) -0.001(14)
N2 0.028(10) 0.049(12) 0.073(14) -0.010(11) -0.001(9) 0.013(8)
C2 0.069(19) 0.078(18) 0.074(17) -0.010(13) 0.006(17) -0.020(18)
C3 0.082(19) 0.12(3) 0.13(3) -0.02(2) 0.05(3) 0.00(3)
C11 0.015(9) 0.038(13) 0.066(17) -0.011(12) -0.004(9) 0.002(8)
C12 0.024(10) 0.062(16) 0.054(16) -0.013(13) 0.010(10) 0.002(10)
C13 0.093(19) 0.038(15) 0.038(17) -0.006(12) 0.023(15) 0.004(13)
C14 0.10(2) 0.055(18) 0.034(16) 0.001(13) 0.008(15) 0.004(15)
C15 0.25(5) 0.05(2) 0.09(3) -0.01(2) -0.01(3) -0.03(3)
C16 0.24(5) 0.09(3) 0.04(2) -0.01(2) 0.04(3) 0.05(3)
C17 0.17(4) 0.050(16) 0.054(18) 0.001(14) 0.05(2) 0.00(2)
C18 0.12(3) 0.029(12) 0.071(18) -0.025(12) 0.02(2) -0.026(19)
C19 0.054(17) 0.09(3) 0.14(4) -0.04(3) 0.02(2) -0.025(17)
C20 0.061(15) 0.057(18) 0.06(2) 0.006(15) -0.005(13) 0.018(13)
Au2 0.0475(5) 0.0604(5) 0.0678(6) 0.0037(5) 0.0053(9) 0.0090(6)
Cl2 0.112(7) 0.073(5) 0.103(5) 0.020(4) 0.011(6) 0.015(6)
C4 0.044(11) 0.045(12) 0.061(14) -0.007(11) 0.011(18) 0.015(17)
N3 0.026(10) 0.021(8) 0.077(13) -0.003(8) -0.009(9) -0.005(7)
N4 0.045(10) 0.088(14) 0.078(15) 0.006(13) -0.03(2) 0.009(15)
C5 0.083(18) 0.074(17) 0.070(17) -0.016(13) -0.03(2) 0.01(2)
C6 0.083(17) 0.077(17) 0.078(17) -0.015(13) -0.01(2) -0.03(2)
C21 0.047(16) 0.064(15) 0.054(15) 0.016(11) -0.018(13) -0.027(14)
C22 0.051(14) 0.048(16) 0.071(19) -0.002(14) -0.033(14) -0.026(12)
C23 0.070(15) 0.034(14) 0.055(18) 0.003(12) -0.001(13) -0.010(12)
C24 0.11(2) 0.051(18) 0.07(2) 0.011(15) 0.044(17) 0.014(15)
C25 0.14(3) 0.04(2) 0.10(3) 0.010(19) 0.01(2) 0.016(19)
C26 0.15(3) 0.041(19) 0.08(3) -0.005(17) 0.01(2) -0.02(2)
C27 0.15(3) 0.037(15) 0.11(2) 0.033(16) -0.07(3) -0.01(3)
C28 0.10(2) 0.040(13) 0.058(16) 0.014(12) -0.01(2) -0.061(19)
C29 0.067(18) 0.047(17) 0.09(2) 0.011(17) -0.060(17) -0.005(14)
C30 0.014(9) 0.12(3) 0.09(3) 0.01(2) 0.003(12) -0.013(12)

loop_
_atom_type_symbol
_atom_type_description
_atom_type_scat_dispersion_real
_atom_type_scat_dispersion_imag
_atom_type_scat_source
C C 0.0033 0.0016 'International Tables Vol C Tables 4.2.6.8 and 6.1.1.4'
H H 0.0000 0.0000 'International Tables Vol C Tables 4.2.6.8 and 6.1.1.4'
N N 0.0061 0.0033 'International Tables Vol C Tables 4.2.6.8 and 6.1.1.4'
Cl Cl 0.1484 0.1585 'International Tables Vol C Tables 4.2.6.8 and 6.1.1.4'
Au Au -2.0133 8.8022 'International Tables Vol C Tables 4.2.6.8 and 6.1.1.4'

loop_
_geom_angle_atom_site_label_1
_geom_angle_atom_site_label_2
_geom_angle_atom_site_label_3
_geom_angle
_geom_angle_site_symmetry_1
_geom_angle_site_symmetry_3
_geom_angle_publ_flag
C1 Au1 Cl1 176.8(7) . . ?
N1 C1 N2 118(2) . . ?
N1 C1 Au1 121.6(19) . . ?
N2 C1 Au1 120.6(16) . . ?
C1 N1 C3 125(2) . . ?
C1 N1 C2 122(2) . . ?
C3 N1 C2 113.7(19) . . ?
C11 N2 C1 126.4(19) . . ?
N2 C11 C12 121.6(19) . . ?
N2 C11 C20 118.3(19) . . ?
C12 C11 C20 120(2) . . ?
C11 C12 C13 119(2) . . ?
C11 C12 C22 117(2) . . ?
C13 C12 C22 124(2) . . ?
C12 C13 C14 119(2) . . ?
C12 C13 C18 121(3) . . ?
C14 C13 C18 120(3) . . ?
C15 C14 C13 121(3) . . ?
C16 C15 C14 124(4) . . ?
C17 C16 C15 116(4) . . ?
C16 C17 C18 129(4) . . ?
C19 C18 C13 117(2) . . ?
C19 C18 C17 132(3) . . ?
C13 C18 C17 110(3) . . ?
C20 C19 C18 120(3) . . ?
C19 C20 C11 123(3) . . ?
C4 Au2 Cl2 178.7(7) . . ?
N3 C4 N4 118.1(19) . . ?
N3 C4 Au2 122.6(14) . . ?
N4 C4 Au2 119.2(16) . . ?
C4 N3 C21 125.3(17) . . ?
C4 N4 C5 123.0(18) . . ?
C4 N4 C6 121(2) . . ?
C5 N4 C6 116.3(18) . . ?
C22 C21 C30 130(3) . . ?
C22 C21 N3 116.9(19) . . ?
C30 C21 N3 113(2) . . ?
C21 C22 C23 115(2) . . ?
C21 C22 C12 124(2) . . ?
C23 C22 C12 121(2) . . ?
C24 C23 C22 122(2) . . ?
C24 C23 C28 120(2) . . ?
C22 C23 C28 118(2) . . ?
C25 C24 C23 121(3) . . ?
C24 C25 C26 122(3) . . ?
C25 C26 C27 120(3) . . ?
C26 C27 C28 125(4) . . ?
C29 C28 C27 131(3) . . ?
C29 C28 C23 118(2) . . ?
C27 C28 C23 111(3) . . ?
C28 C29 C30 126(2) . . ?
C21 C30 C29 112(2) . . ?

loop_
_geom_bond_atom_site_label_1
_geom_bond_atom_site_label_2
_geom_bond_distance
_geom_bond_site_symmetry_2
_geom_bond_publ_flag
Au1 C1 1.98(3) . ?
Au1 Cl1 2.268(7) . ?
C1 N1 1.29(2) . ?
C1 N2 1.40(3) . ?
N1 C3 1.39(3) . ?
N1 C2 1.53(2) . ?
N2 C11 1.38(3) . ?
C11 C12 1.38(3) . ?
C11 C20 1.41(3) . ?
C12 C13 1.41(3) . ?
C12 C22 1.47(3) . ?
C13 C14 1.42(3) . ?
C13 C18 1.44(4) . ?
C14 C15 1.34(4) . ?
C15 C16 1.32(5) . ?
C16 C17 1.31(5) . ?
C17 C18 1.46(3) . ?
C18 C19 1.43(4) . ?
C19 C20 1.34(4) . ?
Au2 C4 2.02(2) . ?
Au2 Cl2 2.256(7) . ?
C4 N3 1.33(2) . ?
C4 N4 1.36(2) . ?
N3 C21 1.49(3) . ?
N4 C5 1.46(3) . ?
N4 C6 1.47(2) . ?
C21 C22 1.32(3) . ?
C21 C30 1.41(3) . ?
C22 C23 1.43(3) . ?
C23 C24 1.42(3) . ?
C23 C28 1.51(3) . ?
C24 C25 1.31(4) . ?
C25 C26 1.35(4) . ?
C26 C27 1.36(5) . ?
C27 C28 1.42(4) . ?
C28 C29 1.27(4) . ?
C29 C30 1.42(4) . ?

loop_
_cod_related_entry_id
_cod_related_entry_database
_cod_related_entry_code
1 ChemSpider 30661032
